data_7711362
loop_
_publ_author_name
'Li, Chengchuang'
'Lei, Caijin'
'Tang, Jie'
'Zhu, Teng'
'Cheng, Guangbin'
'Yang, Hongwei'

_publ_section_title
;
 C-C bonded bis-5,6 fused triazole-triazine compound: an advanced
 heat-resistant explosive with high energy and low sensitivity.
;
_journal_name_full 'Dalton transactions (Cambridge, England : 2003)'
_journal_paper_doi 10.1039/d2dt02885a
_journal_year 2022
_chemical_formula_moiety 'C8 H4 N14 O4, 4(C H4 O)'
_chemical_formula_sum 'C12 H20 N14 O8'
_chemical_formula_weight 488.42
_space_group_crystal_system monoclinic
_space_group_IT_number 14
_space_group_name_Hall '-P 2ybc'
_space_group_name_H-M_alt 'P 1 21/c 1'
_atom_sites_solution_hydrogens difmap
_atom_sites_solution_primary iterative
_audit_creation_date 2022-05-06
_audit_creation_method
;
Olex2 1.5
(compiled 2022.04.07 svn.rca3783a0 for OlexSys, GUI svn.r6498)
;
_audit_update_record
;
2022-05-31 deposited with the CCDC.	2022-09-16 downloaded from the CCDC.
;
_cell_angle_alpha 90
_cell_angle_beta 99.337(4)
_cell_angle_gamma 90
_cell_formula_units_Z 2
_cell_length_a 13.6503(13)
_cell_length_b 11.5914(17)
_cell_length_c 6.6234(7)
_cell_measurement_reflns_used 1037
_cell_measurement_temperature 193.00
_cell_measurement_theta_max 23.916
_cell_measurement_theta_min 2.318
_cell_volume 1034.1(2)
_computing_cell_refinement 'SAINT V8.40B (?, 2016)'
_computing_data_reduction 'SAINT V8.40B (?, 2016)'
_computing_molecular_graphics 'Olex2 1.5 (Dolomanov et al., 2009)'
_computing_publication_material 'Olex2 1.5 (Dolomanov et al., 2009)'
_computing_structure_refinement 'SHELXL 2018/3 (Sheldrick, 2015)'
_computing_structure_solution 'olex2.solve 1.5 (Bourhis et al., 2015)'
_diffrn_ambient_temperature 193.00
_diffrn_measured_fraction_theta_full 0.998
_diffrn_measured_fraction_theta_max 0.998
_diffrn_measurement_device_type 'Bruker D8 VENTURE'
_diffrn_radiation_type MoK\a
_diffrn_radiation_wavelength 0.71073
_diffrn_reflns_av_R_equivalents 0.0677
_diffrn_reflns_av_unetI/netI 0.0641
_diffrn_reflns_Laue_measured_fraction_full 0.998
_diffrn_reflns_Laue_measured_fraction_max 0.998
_diffrn_reflns_limit_h_max 17
_diffrn_reflns_limit_h_min -16
_diffrn_reflns_limit_k_max 15
_diffrn_reflns_limit_k_min -14
_diffrn_reflns_limit_l_max 8
_diffrn_reflns_limit_l_min -6
_diffrn_reflns_number 8748
_diffrn_reflns_point_group_measured_fraction_full 0.998
_diffrn_reflns_point_group_measured_fraction_max 0.998
_diffrn_reflns_theta_full 25.242
_diffrn_reflns_theta_max 27.487
_diffrn_reflns_theta_min 2.318
_diffrn_source_current 1.4
_diffrn_source_power 0.07
_diffrn_source_voltage 50.0
_exptl_absorpt_coefficient_mu 0.132
_exptl_absorpt_correction_T_max 0.7456
_exptl_absorpt_correction_T_min 0.6905
_exptl_absorpt_correction_type multi-scan
_exptl_absorpt_process_details
;
SADABS-2016/2 (Bruker,2016/2) was used for absorption correction.
wR2(int) was 0.0897 before and 0.0633 after correction.
The Ratio of minimum to maximum transmission is 0.9261.
The \l/2 correction factor is Not present.
;
_exptl_crystal_density_diffrn 1.569
_exptl_crystal_description block
_exptl_crystal_F_000 508
_exptl_crystal_size_max 0.15
_exptl_crystal_size_mid 0.14
_exptl_crystal_size_min 0.1
_refine_diff_density_max 0.273
_refine_diff_density_min -0.270
_refine_diff_density_rms 0.063
_refine_ls_extinction_method none
_refine_ls_goodness_of_fit_ref 1.047
_refine_ls_hydrogen_treatment refall
_refine_ls_matrix_type full
_refine_ls_number_parameters 194
_refine_ls_number_reflns 2381
_refine_ls_number_restraints 0
_refine_ls_restrained_S_all 1.047
_refine_ls_R_factor_all 0.0823
_refine_ls_R_factor_gt 0.0512
_refine_ls_shift/su_max 0.000
_refine_ls_shift/su_mean 0.000
_refine_ls_structure_factor_coef Fsqd
_refine_ls_weighting_details 'w=1/[\s^2^(Fo^2^)+(0.0563P)^2^+0.2190P] where P=(Fo^2^+2Fc^2^)/3'
_refine_ls_weighting_scheme calc
_refine_ls_wR_factor_gt 0.1170
_refine_ls_wR_factor_ref 0.1382
_reflns_Friedel_coverage 0.000
_reflns_number_gt 1580
_reflns_number_total 2381
_reflns_threshold_expression 'I > 2\s(I)'
_cod_data_source_file d2dt02885a2.cif
_cod_data_source_block mo_20220506_nlg_lcc_22_1_0m
_cod_database_code 7711362
_shelx_shelxl_version_number 2018/3
_shelx_space_group_comment
;
The symmetry employed for this shelxl refinement is uniquely defined
by the following loop, which should always be used as a source of
symmetry information in preference to the above space-group names.
They are only intended as comments.
;
_shelx_estimated_absorpt_t_max 0.987
_shelx_estimated_absorpt_t_min 0.980
_olex2_refinement_description
;
;
_olex2_submission_special_instructions 'No special instructions were received'

loop_
_space_group_symop_operation_xyz
'x, y, z'
'-x, y+1/2, -z+1/2'
'-x, -y, -z'
'x, -y-1/2, z-1/2'

loop_
_atom_site_label
_atom_site_type_symbol
_atom_site_fract_x
_atom_site_fract_y
_atom_site_fract_z
_atom_site_U_iso_or_equiv
_atom_site_adp_type
_atom_site_occupancy
_atom_site_site_symmetry_order
_atom_site_calc_flag
_atom_site_refinement_flags_posn
_atom_site_refinement_flags_adp
_atom_site_refinement_flags_occupancy
_atom_site_disorder_assembly
_atom_site_disorder_group
O1 O 0.89339(14) 0.70626(18) 1.2957(3) 0.0412(5) Uani 1 1 d . . . A 4
O2 O 0.95086(12) 0.59010(15) 1.0885(3) 0.0285(4) Uani 1 1 d . . . A 4
N1 N 0.51258(14) 0.58733(16) 0.7375(3) 0.0221(4) Uani 1 1 d . . . A 4
N2 N 0.63395(14) 0.50950(16) 0.5794(3) 0.0199(4) Uani 1 1 d . . . A 4
N3 N 0.67329(13) 0.56744(15) 0.7526(3) 0.0179(4) Uani 1 1 d . . . A 4
N4 N 0.61856(14) 0.67564(17) 1.0222(3) 0.0265(5) Uani 1 1 d . . . A 4
N5 N 0.71233(14) 0.68249(17) 1.1066(3) 0.0239(5) Uani 1 1 d . . . A 4
N6 N 0.88210(14) 0.64452(17) 1.1458(3) 0.0232(4) Uani 1 1 d . . . A 4
N7 N 0.83645(16) 0.51726(19) 0.7457(4) 0.0262(5) Uani 1 1 d . . . A 4
H7A H 0.896(2) 0.517(2) 0.809(5) 0.031(8) Uiso 1 1 d . . . B 4
H7B H 0.824(2) 0.485(3) 0.618(5) 0.046(9) Uiso 1 1 d . . . C 4
C1 C 0.53732(16) 0.52511(19) 0.5800(3) 0.0188(5) Uani 1 1 d . . . A 4
C2 C 0.60018(16) 0.61423(19) 0.8456(4) 0.0200(5) Uani 1 1 d . . . A 4
C3 C 0.78395(16) 0.63107(19) 1.0251(3) 0.0198(5) Uani 1 1 d . . . A 4
C4 C 0.77185(16) 0.56972(19) 0.8386(3) 0.0194(5) Uani 1 1 d . . . A 4
O3 O 0.66295(13) 0.39849(15) 1.0969(3) 0.0278(4) Uani 1 1 d . . . D 4
H3 H 0.613(3) 0.404(3) 1.156(6) 0.059(11) Uiso 1 1 d . . . E 4
C6 C 0.6488(3) 0.3053(3) 0.9558(5) 0.0367(7) Uani 1 1 d . . . D 4
H6A H 0.701(3) 0.315(3) 0.872(6) 0.068(11) Uiso 1 1 d . . . F 4
H6B H 0.579(3) 0.308(3) 0.868(6) 0.080(13) Uiso 1 1 d . . . G 4
H6C H 0.651(3) 0.231(4) 1.007(6) 0.073(12) Uiso 1 1 d . . . H 4
O4 O 0.82955(15) 0.42530(18) 1.3661(3) 0.0393(5) Uani 1 1 d . . . I 4
H4 H 0.771(3) 0.418(3) 1.281(6) 0.066(11) Uiso 1 1 d . . . J 4
C5 C 0.9004(3) 0.3445(3) 1.3227(5) 0.0426(7) Uani 1 1 d . . . I 4
H5A H 0.960(3) 0.356(4) 1.415(7) 0.078(13) Uiso 1 1 d . . . K 4
H5B H 0.916(2) 0.358(3) 1.187(6) 0.051(9) Uiso 1 1 d . . . L 4
H5C H 0.879(3) 0.265(4) 1.332(7) 0.086(14) Uiso 1 1 d . . . M 4

loop_
_atom_site_aniso_label
_atom_site_aniso_U_11
_atom_site_aniso_U_22
_atom_site_aniso_U_33
_atom_site_aniso_U_23
_atom_site_aniso_U_13
_atom_site_aniso_U_12
O1 0.0307(10) 0.0512(12) 0.0377(11) -0.0249(10) -0.0064(9) 0.0042(9)
O2 0.0173(8) 0.0365(10) 0.0311(9) -0.0046(8) 0.0021(7) 0.0037(7)
N1 0.0172(10) 0.0258(10) 0.0231(10) -0.0028(8) 0.0021(8) 0.0008(8)
N2 0.0173(9) 0.0218(10) 0.0201(9) -0.0026(8) 0.0009(8) -0.0016(7)
N3 0.0154(9) 0.0182(9) 0.0194(9) -0.0016(7) 0.0011(8) -0.0002(7)
N4 0.0193(10) 0.0308(11) 0.0289(11) -0.0081(9) 0.0019(9) 0.0033(8)
N5 0.0188(10) 0.0249(10) 0.0268(10) -0.0052(8) 0.0000(8) 0.0018(8)
N6 0.0194(10) 0.0248(10) 0.0239(10) -0.0038(8) -0.0006(8) 0.0004(8)
N7 0.0148(11) 0.0374(12) 0.0256(11) -0.0099(10) 0.0007(9) 0.0022(9)
C1 0.0159(10) 0.0181(10) 0.0219(11) 0.0011(9) 0.0012(9) 0.0024(8)
C2 0.0144(10) 0.0217(11) 0.0239(11) -0.0013(9) 0.0025(9) 0.0027(9)
C3 0.0167(11) 0.0207(11) 0.0212(11) -0.0003(9) 0.0000(9) -0.0018(9)
C4 0.0179(11) 0.0182(11) 0.0219(11) -0.0001(9) 0.0025(9) -0.0012(9)
O3 0.0248(9) 0.0308(10) 0.0290(9) -0.0053(8) 0.0081(8) -0.0032(7)
C6 0.0509(19) 0.0285(15) 0.0310(14) -0.0044(12) 0.0075(15) -0.0037(13)
O4 0.0268(10) 0.0555(13) 0.0335(11) -0.0156(9) -0.0011(9) 0.0081(9)
C5 0.0368(17) 0.049(2) 0.0424(18) 0.0021(15) 0.0091(15) 0.0125(14)

loop_
_atom_type_symbol
_atom_type_description
_atom_type_scat_dispersion_real
_atom_type_scat_dispersion_imag
_atom_type_scat_source
C C 0.0033 0.0016 'International Tables Vol C Tables 4.2.6.8 and 6.1.1.4'
H H 0.0000 0.0000 'International Tables Vol C Tables 4.2.6.8 and 6.1.1.4'
N N 0.0061 0.0033 'International Tables Vol C Tables 4.2.6.8 and 6.1.1.4'
O O 0.0106 0.0060 'International Tables Vol C Tables 4.2.6.8 and 6.1.1.4'

loop_
_geom_angle_atom_site_label_1
_geom_angle_atom_site_label_2
_geom_angle_atom_site_label_3
_geom_angle
_geom_angle_site_symmetry_1
_geom_angle_site_symmetry_3
_geom_angle_publ_flag
C2 N1 C1 103.02(18) . . ?
C1 N2 N3 100.69(17) . . ?
N2 N3 C2 110.99(18) . . ?
N2 N3 C4 125.75(17) . . ?
C2 N3 C4 122.91(19) . . ?
N5 N4 C2 115.46(18) . . ?
N4 N5 C3 121.9(2) . . ?
O1 N6 O2 123.3(2) . . ?
O1 N6 C3 119.81(19) . . ?
O2 N6 C3 116.93(18) . . ?
H7A N7 H7B 118(3) . . ?
C4 N7 H7A 115.6(19) . . ?
C4 N7 H7B 126(2) . . ?
N1 C1 C1 122.5(2) . 3_666 ?
N2 C1 N1 116.4(2) . . ?
N2 C1 C1 121.1(2) . 3_666 ?
N1 C2 N3 108.85(19) . . ?
N1 C2 N4 127.78(19) . . ?
N4 C2 N3 123.4(2) . . ?
N5 C3 N6 113.62(19) . . ?
N5 C3 C4 126.2(2) . . ?
C4 C3 N6 120.15(19) . . ?
N3 C4 C3 109.87(18) . . ?
N7 C4 N3 119.2(2) . . ?
N7 C4 C3 130.9(2) . . ?
C6 O3 H3 109(2) . . ?
O3 C6 H6A 105(2) . . ?
O3 C6 H6B 111(2) . . ?
O3 C6 H6C 118(2) . . ?
H6A C6 H6B 112(3) . . ?
H6A C6 H6C 110(3) . . ?
H6B C6 H6C 102(3) . . ?
C5 O4 H4 112(2) . . ?
O4 C5 H5A 109(2) . . ?
O4 C5 H5B 110(2) . . ?
O4 C5 H5C 113(2) . . ?
H5A C5 H5B 106(3) . . ?
H5A C5 H5C 109(4) . . ?
H5B C5 H5C 109(3) . . ?

loop_
_geom_bond_atom_site_label_1
_geom_bond_atom_site_label_2
_geom_bond_distance
_geom_bond_site_symmetry_2
_geom_bond_publ_flag
O1 N6 1.213(3) . ?
O2 N6 1.240(2) . ?
N1 C1 1.355(3) . ?
N1 C2 1.328(3) . ?
N2 N3 1.363(3) . ?
N2 C1 1.332(3) . ?
N3 C2 1.367(3) . ?
N3 C4 1.373(3) . ?
N4 N5 1.314(3) . ?
N4 C2 1.357(3) . ?
N5 C3 1.332(3) . ?
N6 C3 1.453(3) . ?
N7 H7A 0.85(3) . ?
N7 H7B 0.92(3) . ?
N7 C4 1.304(3) . ?
C1 C1 1.466(5) 3_666 ?
C3 C4 1.412(3) . ?
O3 H3 0.84(4) . ?
O3 C6 1.421(3) . ?
C6 H6A 0.97(4) . ?
C6 H6B 1.03(4) . ?
C6 H6C 0.92(4) . ?
O4 H4 0.90(4) . ?
O4 C5 1.409(3) . ?
C5 H5A 0.95(5) . ?
C5 H5B 0.97(3) . ?
C5 H5C 0.97(5) . ?

loop_
_geom_torsion_atom_site_label_1
_geom_torsion_atom_site_label_2
_geom_torsion_atom_site_label_3
_geom_torsion_atom_site_label_4
_geom_torsion
_geom_torsion_site_symmetry_1
_geom_torsion_site_symmetry_2
_geom_torsion_site_symmetry_3
_geom_torsion_site_symmetry_4
_geom_torsion_publ_flag
O1 N6 C3 N5 -5.9(3) . . . . ?
O1 N6 C3 C4 173.1(2) . . . . ?
O2 N6 C3 N5 173.63(19) . . . . ?
O2 N6 C3 C4 -7.4(3) . . . . ?
N2 N3 C2 N1 0.5(3) . . . . ?
N2 N3 C2 N4 179.4(2) . . . . ?
N2 N3 C4 N7 3.4(3) . . . . ?
N2 N3 C4 C3 -175.51(19) . . . . ?
N3 N2 C1 N1 0.0(2) . . . . ?
N3 N2 C1 C1 -178.8(3) . . . 3_666 ?
N4 N5 C3 N6 -177.4(2) . . . . ?
N4 N5 C3 C4 3.7(4) . . . . ?
N5 N4 C2 N1 175.0(2) . . . . ?
N5 N4 C2 N3 -3.6(3) . . . . ?
N5 C3 C4 N3 -1.6(3) . . . . ?
N5 C3 C4 N7 179.6(2) . . . . ?
N6 C3 C4 N3 179.54(18) . . . . ?
N6 C3 C4 N7 0.8(4) . . . . ?
C1 N1 C2 N3 -0.5(2) . . . . ?
C1 N1 C2 N4 -179.3(2) . . . . ?
C1 N2 N3 C2 -0.3(2) . . . . ?
C1 N2 N3 C4 173.0(2) . . . . ?
C2 N1 C1 N2 0.3(3) . . . . ?
C2 N1 C1 C1 179.1(3) . . . 3_666 ?
C2 N3 C4 N7 176.0(2) . . . . ?
C2 N3 C4 C3 -2.9(3) . . . . ?
C2 N4 N5 C3 -0.9(3) . . . . ?
C4 N3 C2 N1 -173.03(19) . . . . ?
C4 N3 C2 N4 5.8(3) . . . . ?
